data_1545683
loop_
_publ_author_name
'Mittapalli, Sudhir'
'Sravanakumar Perumalla, D.'
'Nangia, Ashwini'

_publ_section_title
;
 Mechanochemical synthesis of <i>N</i>-salicylideneaniline: thermosalient
 effect of polymorphic crystals
;
_journal_issue 3
_journal_name_full IUCrJ
_journal_page_first
;
;
_journal_paper_doi 10.1107/S2052252517004043
_journal_volume 4
_journal_year 2017
_chemical_formula_moiety 'C14 H10 Cl2 N2 O2'
_chemical_formula_sum 'C14 H10 Cl2 N2 O2'
_chemical_formula_weight 309.14
_chemical_melting_point 522.3
_chemical_name_common ((E)-4-((3,5-Dichloro-2-Hydroxybenzylidene)amino)benzamide
_chemical_name_systematic ((E)-4-((3,5-Dichloro-2-Hydroxybenzylidene)amino)benzamide
_space_group_crystal_system triclinic
_space_group_IT_number 2
_space_group_name_Hall '-P 1'
_space_group_name_H-M_alt 'P -1'
_symmetry_space_group_name_Hall '-P 1'
_symmetry_space_group_name_H-M 'P -1'
_atom_sites_solution_hydrogens mixed
_audit_creation_method SHELXL-2014/7
_cell_angle_alpha 87.600(6)
_cell_angle_beta 80.034(7)
_cell_angle_gamma 75.859(7)
_cell_formula_units_Z 4
_cell_length_a 7.4309(14)
_cell_length_b 13.296(2)
_cell_length_c 14.694(3)
_cell_measurement_reflns_used 3781
_cell_measurement_temperature 453(2)
_cell_measurement_theta_max 25.026
_cell_measurement_theta_min 2.868
_cell_volume 1386.5(4)
_computing_structure_refinement 'SHELXL-2014/7 (Sheldrick, 2014)'
_diffrn_ambient_temperature 453(2)
_diffrn_measured_fraction_theta_full 0.933
_diffrn_measured_fraction_theta_max 0.933
_diffrn_measurement_device_type 'Bruker APEX-II CCD'
_diffrn_measurement_method '\f and \w scans'
_diffrn_radiation_type MoK\a
_diffrn_radiation_wavelength 0.71073
_diffrn_reflns_av_R_equivalents 0.0324
_diffrn_reflns_av_unetI/netI 0.0169
_diffrn_reflns_Laue_measured_fraction_full 0.933
_diffrn_reflns_Laue_measured_fraction_max 0.933
_diffrn_reflns_limit_h_max 8
_diffrn_reflns_limit_h_min -8
_diffrn_reflns_limit_k_max 15
_diffrn_reflns_limit_k_min -15
_diffrn_reflns_limit_l_max 17
_diffrn_reflns_limit_l_min -17
_diffrn_reflns_number 38263
_diffrn_reflns_point_group_measured_fraction_full 0.933
_diffrn_reflns_point_group_measured_fraction_max 0.933
_diffrn_reflns_theta_full 25.026
_diffrn_reflns_theta_max 25.026
_diffrn_reflns_theta_min 2.868
_exptl_absorpt_coefficient_mu 0.470
_exptl_absorpt_correction_type none
_exptl_crystal_colour red
_exptl_crystal_density_diffrn 1.481
_exptl_crystal_density_method none
_exptl_crystal_description block
_exptl_crystal_F_000 632
_refine_diff_density_max 0.303
_refine_diff_density_min -0.337
_refine_diff_density_rms 0.033
_refine_ls_extinction_method none
_refine_ls_goodness_of_fit_ref 1.044
_refine_ls_hydrogen_treatment mixed
_refine_ls_matrix_type full
_refine_ls_number_parameters 369
_refine_ls_number_reflns 4568
_refine_ls_number_restraints 1
_refine_ls_restrained_S_all 1.044
_refine_ls_R_factor_all 0.0639
_refine_ls_R_factor_gt 0.0541
_refine_ls_shift/su_max 0.001
_refine_ls_shift/su_mean 0.000
_refine_ls_structure_factor_coef Fsqd
_refine_ls_weighting_details 'w=1/[\s^2^(Fo^2^)+(0.0755P)^2^+0.5117P] where P=(Fo^2^+2Fc^2^)/3'
_refine_ls_weighting_scheme calc
_refine_ls_wR_factor_gt 0.1472
_refine_ls_wR_factor_ref 0.1572
_reflns_Friedel_coverage 0.000
_reflns_number_gt 3781
_reflns_number_total 4568
_reflns_threshold_expression 'I > 2\s(I)'
_cod_data_source_file lq5003.cif
_cod_data_source_block FormIV
_cod_depositor_comments
;
The following automatic conversions were performed:

'_chemical_melting_point' value '522.3K' was changed to '522.3' - the
value should be numeric and without a unit designator.

Automatic conversion script
Id: cif_fix_values 4973 2017-02-22 13:04:09Z antanas 
;
_cod_database_code 1545683
_shelx_shelxl_version_number 2014/7
_shelx_space_group_comment
;
The symmetry employed for this shelxl refinement is uniquely defined
by the following loop, which should always be used as a source of
symmetry information in preference to the above space-group names.
They are only intended as comments.
;

loop_
_space_group_symop_operation_xyz
'x, y, z'
'-x, -y, -z'

loop_
_atom_site_label
_atom_site_type_symbol
_atom_site_fract_x
_atom_site_fract_y
_atom_site_fract_z
_atom_site_U_iso_or_equiv
_atom_site_adp_type
_atom_site_occupancy
_atom_site_site_symmetry_order
_atom_site_calc_flag
_atom_site_refinement_flags_posn
_atom_site_refinement_flags_adp
Cl2 Cl 0.78504(15) 0.31990(6) 0.44255(6) 0.1072(3) Uani 1 1 d . .
Cl1 Cl 1.05291(14) 0.46277(9) 0.11125(5) 0.1161(4) Uani 1 1 d . .
Cl3 Cl 0.22460(19) 1.22146(6) 0.93151(7) 0.1304(4) Uani 1 1 d . .
Cl4 Cl -0.03112(18) 1.08964(9) 1.26673(6) 0.1356(4) Uani 1 1 d . .
O4 O 0.3467(3) 0.99951(16) 0.88466(14) 0.0894(6) Uani 1 1 d D .
O2 O 0.7347(3) 0.53282(17) 0.50388(14) 0.0938(7) Uani 1 1 d . .
O3 O 0.5672(4) 0.32801(15) 0.81532(15) 0.1187(9) Uani 1 1 d . .
O1 O 0.7070(4) 1.17780(16) 0.61007(18) 0.1290(10) Uani 1 1 d . .
N4 N 0.3741(3) 0.80674(16) 0.91965(16) 0.0761(6) Uani 1 1 d . .
N2 N 0.7432(4) 0.72344(17) 0.47942(17) 0.0849(7) Uani 1 1 d . .
N3 N 0.6360(4) 0.38905(18) 0.67370(17) 0.0906(7) Uani 1 1 d . .
H3A H 0.6669 0.3278 0.6501 0.109 Uiso 1 1 calc R U
H3B H 0.6426 0.4420 0.6387 0.109 Uiso 1 1 calc R U
N1 N 0.5136(4) 1.13729(19) 0.73101(18) 0.1009(8) Uani 1 1 d . .
H1B H 0.5005 1.1960 0.7569 0.121 Uiso 1 1 calc R U
H1A H 0.4556 1.0927 0.7580 0.121 Uiso 1 1 calc R U
C16 C 0.5252(4) 0.50913(19) 0.80251(17) 0.0685(6) Uani 1 1 d . .
C9 C 0.8514(4) 0.6000(2) 0.35767(19) 0.0746(7) Uani 1 1 d . .
C24 C 0.2665(4) 1.0177(2) 0.97156(18) 0.0709(6) Uani 1 1 d . .
C23 C 0.2418(4) 0.9368(2) 1.03441(18) 0.0718(6) Uani 1 1 d . .
C17 C 0.5789(5) 0.5928(2) 0.75571(19) 0.0842(8) Uani 1 1 d . .
H17 H 0.6485 0.5840 0.6963 0.101 Uiso 1 1 calc R U
C11 C 0.8069(4) 0.5184(2) 0.41489(17) 0.0709(6) Uani 1 1 d . .
C13 C 0.8402(4) 0.4209(2) 0.37433(19) 0.0747(7) Uani 1 1 d . .
C18 C 0.4223(4) 0.5256(2) 0.8902(2) 0.0827(8) Uani 1 1 d . .
H18 H 0.3877 0.4700 0.9229 0.099 Uiso 1 1 calc R U
C21 C 0.4235(4) 0.70455(19) 0.88433(18) 0.0712(6) Uani 1 1 d . .
C10 C 0.9267(4) 0.5817(2) 0.2641(2) 0.0852(8) Uani 1 1 d . .
H10 H 0.9556 0.6356 0.2266 0.102 Uiso 1 1 calc R U
C26 C 0.1983(4) 1.1194(2) 1.0052(2) 0.0798(7) Uani 1 1 d . .
C19 C 0.5293(5) 0.6887(2) 0.7971(2) 0.0879(8) Uani 1 1 d . .
H19 H 0.5679 0.7440 0.7656 0.106 Uiso 1 1 calc R U
C12 C 0.9578(4) 0.4852(3) 0.22778(18) 0.0814(7) Uani 1 1 d . .
C2 C 0.6440(4) 1.01347(19) 0.60510(19) 0.0772(7) Uani 1 1 d . .
C28 C 0.1107(4) 1.1407(2) 1.0947(2) 0.0863(8) Uani 1 1 d . .
H28 H 0.0670 1.2090 1.1151 0.104 Uiso 1 1 calc R U
C7 C 0.7128(4) 0.8229(2) 0.5182(2) 0.0799(7) Uani 1 1 d . .
C15 C 0.5783(4) 0.4018(2) 0.76355(19) 0.0764(7) Uani 1 1 d . .
C22 C 0.3025(4) 0.8307(2) 1.00429(19) 0.0779(7) Uani 1 1 d . .
H22 H 0.2897 0.7782 1.0470 0.093 Uiso 1 1 calc R U
C14 C 0.9142(4) 0.4046(2) 0.28232(19) 0.0813(7) Uani 1 1 d . .
H14 H 0.9350 0.3391 0.2567 0.098 Uiso 1 1 calc R U
C20 C 0.3696(4) 0.6215(2) 0.9308(2) 0.0864(8) Uani 1 1 d . .
H20 H 0.2975 0.6306 0.9896 0.104 Uiso 1 1 calc R U
C25 C 0.1513(4) 0.9598(2) 1.1260(2) 0.0857(8) Uani 1 1 d . .
H25 H 0.1351 0.9063 1.1670 0.103 Uiso 1 1 calc R U
C27 C 0.0877(4) 1.0599(3) 1.1547(2) 0.0858(8) Uani 1 1 d . .
C1 C 0.6232(5) 1.1154(2) 0.6495(2) 0.0858(8) Uani 1 1 d . .
C8 C 0.8183(5) 0.7019(2) 0.3951(2) 0.0851(8) Uani 1 1 d . .
H8 H 0.8526 0.7541 0.3570 0.102 Uiso 1 1 calc R U
C4 C 0.5440(5) 0.9410(2) 0.6399(2) 0.0998(10) Uani 1 1 d . .
H4 H 0.4542 0.9557 0.6931 0.120 Uiso 1 1 calc R U
C5 C 0.8067(5) 0.8960(2) 0.4821(2) 0.0989(10) Uani 1 1 d . .
H5 H 0.8961 0.8816 0.4286 0.119 Uiso 1 1 calc R U
C3 C 0.7692(5) 0.9905(2) 0.5246(2) 0.0949(9) Uani 1 1 d . .
H3 H 0.8306 1.0403 0.4979 0.114 Uiso 1 1 calc R U
C6 C 0.5771(5) 0.8471(2) 0.5959(2) 0.1011(10) Uani 1 1 d . .
H55 H 0.5071 0.7996 0.6189 0.121 Uiso 1 1 calc R U
H2A H 0.713(6) 0.601(4) 0.514(3) 0.149(16) Uiso 1 1 d . .
H4A H 0.375(7) 0.9343(15) 0.883(4) 0.19(2) Uiso 1 1 d D .

loop_
_atom_site_aniso_label
_atom_site_aniso_U_11
_atom_site_aniso_U_22
_atom_site_aniso_U_33
_atom_site_aniso_U_23
_atom_site_aniso_U_13
_atom_site_aniso_U_12
Cl2 0.1590(8) 0.0673(4) 0.0926(5) -0.0071(4) 0.0061(5) -0.0398(5)
Cl1 0.1278(7) 0.1594(9) 0.0639(4) -0.0177(5) 0.0005(4) -0.0484(6)
Cl3 0.1993(11) 0.0653(5) 0.1052(7) -0.0011(4) 0.0180(7) -0.0213(6)
Cl4 0.1722(10) 0.1413(9) 0.0730(5) -0.0260(5) 0.0161(6) -0.0206(7)
O4 0.1195(16) 0.0663(12) 0.0720(12) -0.0076(9) 0.0131(10) -0.0219(11)
O2 0.1383(18) 0.0669(12) 0.0702(12) -0.0073(9) 0.0083(11) -0.0304(12)
O3 0.210(3) 0.0589(11) 0.0842(14) 0.0040(10) -0.0047(15) -0.0403(14)
O1 0.185(2) 0.0651(12) 0.1242(19) -0.0198(12) 0.0481(17) -0.0542(15)
N4 0.0922(15) 0.0583(12) 0.0733(14) -0.0055(10) -0.0066(11) -0.0137(11)
N2 0.1111(18) 0.0608(13) 0.0836(16) -0.0026(11) -0.0117(13) -0.0252(12)
N3 0.131(2) 0.0602(13) 0.0786(15) -0.0078(11) 0.0020(14) -0.0308(13)
N1 0.140(2) 0.0671(14) 0.0897(17) -0.0092(12) 0.0138(16) -0.0351(15)
C16 0.0813(16) 0.0581(13) 0.0678(14) 0.0019(11) -0.0126(12) -0.0199(12)
C9 0.0883(17) 0.0679(15) 0.0706(15) 0.0004(12) -0.0141(13) -0.0237(13)
C24 0.0774(16) 0.0658(15) 0.0661(14) -0.0099(12) -0.0028(12) -0.0157(12)
C23 0.0804(16) 0.0656(15) 0.0680(15) -0.0062(12) -0.0093(12) -0.0161(12)
C17 0.121(2) 0.0644(16) 0.0632(15) -0.0002(12) -0.0012(15) -0.0252(15)
C11 0.0819(16) 0.0686(15) 0.0616(14) -0.0047(12) -0.0073(12) -0.0195(13)
C13 0.0864(17) 0.0647(15) 0.0741(16) -0.0060(12) -0.0088(13) -0.0221(13)
C18 0.105(2) 0.0629(15) 0.0796(17) 0.0035(13) 0.0016(15) -0.0307(14)
C21 0.0853(16) 0.0562(14) 0.0702(15) 0.0001(11) -0.0119(13) -0.0139(12)
C10 0.102(2) 0.090(2) 0.0693(16) 0.0090(15) -0.0133(14) -0.0349(16)
C26 0.0931(18) 0.0651(15) 0.0767(17) -0.0064(13) -0.0059(14) -0.0153(14)
C19 0.133(2) 0.0565(15) 0.0713(16) 0.0050(12) -0.0023(16) -0.0287(15)
C12 0.0860(17) 0.101(2) 0.0602(14) -0.0106(14) -0.0087(13) -0.0282(16)
C2 0.0931(18) 0.0553(14) 0.0797(17) 0.0013(12) -0.0044(14) -0.0187(13)
C28 0.0947(19) 0.0771(18) 0.0805(18) -0.0214(15) -0.0071(15) -0.0099(15)
C7 0.104(2) 0.0553(14) 0.0803(17) 0.0013(13) -0.0120(15) -0.0207(14)
C15 0.0966(19) 0.0588(14) 0.0758(17) 0.0010(13) -0.0102(14) -0.0259(13)
C22 0.0961(19) 0.0651(15) 0.0719(16) 0.0031(13) -0.0120(14) -0.0203(14)
C14 0.0880(18) 0.0817(18) 0.0743(17) -0.0195(14) -0.0079(14) -0.0214(15)
C20 0.103(2) 0.0728(17) 0.0770(17) -0.0078(14) 0.0135(15) -0.0276(15)
C25 0.104(2) 0.085(2) 0.0673(16) 0.0010(14) -0.0085(15) -0.0246(16)
C27 0.0931(19) 0.093(2) 0.0656(16) -0.0192(15) -0.0030(14) -0.0154(16)
C1 0.111(2) 0.0528(14) 0.0865(19) 0.0008(13) 0.0038(16) -0.0200(14)
C8 0.112(2) 0.0670(16) 0.0795(18) 0.0055(14) -0.0154(16) -0.0293(15)
C4 0.140(3) 0.0755(19) 0.0828(19) -0.0041(15) 0.0127(18) -0.0450(19)
C5 0.110(2) 0.0752(19) 0.106(2) -0.0208(17) 0.0227(18) -0.0365(17)
C3 0.113(2) 0.0648(17) 0.104(2) -0.0072(15) 0.0171(18) -0.0377(16)
C6 0.149(3) 0.0748(19) 0.084(2) 0.0013(15) 0.004(2) -0.052(2)

loop_
_atom_type_symbol
_atom_type_description
_atom_type_scat_dispersion_real
_atom_type_scat_dispersion_imag
_atom_type_scat_source
C C 0.0033 0.0016 'International Tables Vol C Tables 4.2.6.8 and 6.1.1.4'
H H 0.0000 0.0000 'International Tables Vol C Tables 4.2.6.8 and 6.1.1.4'
N N 0.0061 0.0033 'International Tables Vol C Tables 4.2.6.8 and 6.1.1.4'
O O 0.0106 0.0060 'International Tables Vol C Tables 4.2.6.8 and 6.1.1.4'
Cl Cl 0.1484 0.1585 'International Tables Vol C Tables 4.2.6.8 and 6.1.1.4'

loop_
_geom_angle_atom_site_label_1
_geom_angle_atom_site_label_2
_geom_angle_atom_site_label_3
_geom_angle
C24 O4 H4A 102(4)
C11 O2 H2A 106(3)
C22 N4 C21 124.1(2)
C8 N2 C7 123.0(2)
C15 N3 H3A 120.0
C15 N3 H3B 120.0
H3A N3 H3B 120.0
C1 N1 H1B 120.0
C1 N1 H1A 120.0
H1B N1 H1A 120.0
C18 C16 C17 118.1(2)
C18 C16 C15 118.6(2)
C17 C16 C15 123.3(2)
C10 C9 C11 120.1(2)
C10 C9 C8 119.8(3)
C11 C9 C8 120.1(2)
O4 C24 C26 120.9(2)
O4 C24 C23 122.1(2)
C26 C24 C23 117.0(2)
C25 C23 C24 120.2(2)
C25 C23 C22 119.5(3)
C24 C23 C22 120.2(2)
C19 C17 C16 120.0(3)
C19 C17 H17 120.0
C16 C17 H17 120.0
O2 C11 C13 120.6(2)
O2 C11 C9 121.8(2)
C13 C11 C9 117.6(2)
C14 C13 C11 121.4(3)
C14 C13 Cl2 120.1(2)
C11 C13 Cl2 118.5(2)
C20 C18 C16 122.0(2)
C20 C18 H18 119.0
C16 C18 H18 119.0
C19 C21 C20 118.7(2)
C19 C21 N4 117.0(2)
C20 C21 N4 124.2(2)
C12 C10 C9 120.2(3)
C12 C10 H10 119.9
C9 C10 H10 119.9
C28 C26 C24 122.1(3)
C28 C26 Cl3 118.8(2)
C24 C26 Cl3 119.1(2)
C17 C19 C21 121.3(2)
C17 C19 H19 119.4
C21 C19 H19 119.4
C10 C12 C14 120.6(3)
C10 C12 Cl1 120.0(2)
C14 C12 Cl1 119.4(2)
C3 C2 C4 118.0(3)
C3 C2 C1 117.8(2)
C4 C2 C1 124.3(3)
C26 C28 C27 119.6(3)
C26 C28 H28 120.2
C27 C28 H28 120.2
C5 C7 C6 118.9(3)
C5 C7 N2 123.9(3)
C6 C7 N2 117.1(2)
O3 C15 N3 121.6(2)
O3 C15 C16 119.6(2)
N3 C15 C16 118.8(2)
N4 C22 C23 121.5(2)
N4 C22 H22 119.3
C23 C22 H22 119.3
C13 C14 C12 120.1(3)
C13 C14 H14 120.0
C12 C14 H14 120.0
C18 C20 C21 119.9(3)
C18 C20 H20 120.1
C21 C20 H20 120.1
C27 C25 C23 120.2(3)
C27 C25 H25 119.9
C23 C25 H25 119.9
C25 C27 C28 120.8(3)
C25 C27 Cl4 120.7(3)
C28 C27 Cl4 118.5(2)
O1 C1 N1 121.0(3)
O1 C1 C2 119.5(3)
N1 C1 C2 119.5(2)
N2 C8 C9 122.1(3)
N2 C8 H8 118.9
C9 C8 H8 118.9
C6 C4 C2 120.3(3)
C6 C4 H4 119.8
C2 C4 H4 119.8
C7 C5 C3 120.1(3)
C7 C5 H5 119.9
C3 C5 H5 119.9
C2 C3 C5 121.8(3)
C2 C3 H3 119.1
C5 C3 H3 119.1
C4 C6 C7 120.6(3)
C4 C6 H55 119.7
C7 C6 H55 119.7

loop_
_geom_bond_atom_site_label_1
_geom_bond_atom_site_label_2
_geom_bond_distance
Cl2 C13 1.729(3)
Cl1 C12 1.744(3)
Cl3 C26 1.728(3)
Cl4 C27 1.740(3)
O4 C24 1.318(3)
O4 H4A 0.841(19)
O2 C11 1.328(3)
O2 H2A 0.90(5)
O3 C15 1.226(3)
O1 C1 1.225(3)
N4 C22 1.286(3)
N4 C21 1.414(3)
N2 C8 1.280(4)
N2 C7 1.414(3)
N3 C15 1.320(3)
N3 H3A 0.8600
N3 H3B 0.8600
N1 C1 1.325(4)
N1 H1B 0.8600
N1 H1A 0.8600
C16 C18 1.377(4)
C16 C17 1.388(4)
C16 C15 1.495(4)
C9 C10 1.399(4)
C9 C11 1.413(4)
C9 C8 1.433(4)
C24 C26 1.401(4)
C24 C23 1.414(4)
C23 C25 1.406(4)
C23 C22 1.436(4)
C17 C19 1.375(4)
C17 H17 0.9300
C11 C13 1.398(4)
C13 C14 1.374(4)
C18 C20 1.368(4)
C18 H18 0.9300
C21 C19 1.378(4)
C21 C20 1.380(4)
C10 C12 1.361(4)
C10 H10 0.9300
C26 C28 1.371(4)
C19 H19 0.9300
C12 C14 1.380(4)
C2 C3 1.368(4)
C2 C4 1.385(4)
C2 C1 1.491(4)
C28 C27 1.385(4)
C28 H28 0.9300
C7 C5 1.369(4)
C7 C6 1.378(4)
C22 H22 0.9300
C14 H14 0.9300
C20 H20 0.9300
C25 C27 1.357(4)
C25 H25 0.9300
C8 H8 0.9300
C4 C6 1.377(4)
C4 H4 0.9300
C5 C3 1.371(4)
C5 H5 0.9300
C3 H3 0.9300
C6 H55 0.9300
